data_1562174
loop_
_publ_author_name
'Hou, Min'
'Xu, Mengmeng'
'Yang, Baochao'
'He, Haibing'
'Gao, Shuanhu'

_publ_section_title
;
 Construction of polycyclic structures with vicinal all-carbon quaternary
 stereocenters <i>via</i> an enantioselective photoenolization/Diels-Alder
 reaction.
;
_journal_issue 21
_journal_name_full 'Chemical science'
_journal_page_first 7575
_journal_page_last 7582
_journal_paper_doi 10.1039/d1sc00883h
_journal_volume 12
_journal_year 2021
_chemical_absolute_configuration ad
_chemical_formula_moiety 'C19 H24 O4'
_chemical_formula_sum 'C19 H24 O4'
_chemical_formula_weight 316.38
_space_group_crystal_system monoclinic
_space_group_IT_number 4
_space_group_name_Hall 'P 2yb'
_space_group_name_H-M_alt 'P 1 21 1'
_atom_sites_solution_hydrogens geom
_atom_sites_solution_primary dual
_audit_creation_date 2019-03-04
_audit_creation_method
;
Olex2 1.2
(compiled 2018.05.29 svn.r3508 for OlexSys, GUI svn.r5506)
;
_audit_update_record
;
2019-08-15 deposited with the CCDC.	2021-04-26 downloaded from the CCDC.
;
_cell_angle_alpha 90
_cell_angle_beta 90.9350(10)
_cell_angle_gamma 90
_cell_formula_units_Z 4
_cell_length_a 8.10660(10)
_cell_length_b 17.4846(2)
_cell_length_c 11.70950(10)
_cell_measurement_reflns_used 24822
_cell_measurement_temperature 100.01(10)
_cell_measurement_theta_max 74.1260
_cell_measurement_theta_min 3.7760
_cell_volume 1659.49(3)
_computing_cell_refinement 'CrysAlisPro 1.171.39.32a (Rigaku OD, 2017)'
_computing_data_collection 'CrysAlisPro 1.171.39.32a (Rigaku OD, 2017)'
_computing_data_reduction 'CrysAlisPro 1.171.39.32a (Rigaku OD, 2017)'
_computing_molecular_graphics 'Olex2 (Dolomanov et al., 2009)'
_computing_publication_material 'Olex2 (Dolomanov et al., 2009)'
_computing_structure_refinement 'ShelXL (Sheldrick, 2015)'
_computing_structure_solution 'ShelXT (Sheldrick, 2015)'
_diffrn_ambient_environment N~2~
_diffrn_ambient_temperature 100.01(10)
_diffrn_detector 'CCD plate'
_diffrn_measured_fraction_theta_full 0.980
_diffrn_measured_fraction_theta_max 0.975
_diffrn_measurement_details
;
List of Runs (angles in degrees, time in seconds):

  # Type    Start    End  Width  t~exp~   \w     \q     \k     \f   Frames
#--------------------------------------------------------------------------
  1  \w     32.00  76.00   1.00    1.00    --    0.00  56.00  34.00   44
  2  \w     -5.00  21.00   1.00    1.00    --    0.00  56.00  34.00   26
  3  \w     70.00 117.00   1.00    1.00    --   95.80 -56.00-107.00   47
  4  \w     72.00 153.00   1.00    1.00    --   95.80  56.00  34.00   81
  5  \w    -23.00  10.00   1.00    1.00    --    0.00  57.00  60.00   33
  6  \w    -23.00   2.00   1.00    1.00    --    0.00 -77.00   0.00   25
  7  \w    -22.00  18.00   1.00    1.00    --    0.00 -38.00 120.00   40
  8  \w    -23.00  34.00   1.00    1.00    --    0.00  19.00  30.00   57
  9  \w    -69.00 -42.00   1.00    1.00    --    0.00 -38.00 120.00   27
 10  \w    -41.00  22.00   1.00    1.00    --    0.00 -56.00-107.00   63
 11  \w    -80.00 -37.00   1.00    1.00    --    0.00 -77.00   0.00   43
 12  \w    -23.00  43.00   1.00    1.00    --    0.00  57.00 120.00   66
 13  \w    -23.00  78.00   1.00    1.00    --    0.00  57.00 -90.00  101
 14  \w     52.00  79.00   1.00    1.00    --    0.00  19.00  30.00   27
 15  \w     15.00  85.00   1.00    1.00    --    0.00  57.00  60.00   70
 16  \w    -18.00  89.00   1.00    1.00    --    0.00  38.00-150.00  107
 17  \w     64.00  89.00   1.00    1.00    --   95.80  82.00 120.00   25
 18  \w    125.00 184.00   1.00    1.00    --   95.80  82.00  30.00   59
 19  \w    131.00 180.00   1.00    1.00    --   95.80  82.00 -30.00   49
 20  \w     63.00  90.00   1.00    1.00    --   95.80  82.00  30.00   27
 21  \w     72.00 184.00   1.00    1.00    --   95.80  61.00-150.00  112
 22  \w     63.00  88.00   1.00    1.00    --   95.80  82.00 -30.00   25
 23  \w    117.00 185.00   1.00    1.00    --   95.80  61.00 -90.00   68
 24  \w     10.00  35.00   1.00    1.00    --   95.80 -82.00-120.00   25
 25  \w     63.00  88.00   1.00    1.00    --   95.80  82.00 150.00   25
 26  \w     65.00  91.00   1.00    1.00    --   95.80  77.00 150.00   26
 27  \w     42.00 125.00   1.00    1.00    --   95.80 -82.00-120.00   83
 28  \w     63.00  89.00   1.00    1.00    --   95.80  82.00  97.47   26
 29  \w     71.00  98.00   1.00    1.00    --   95.80  70.00 -37.13   27
 30  \w    113.00 172.00   1.00    1.00    --   95.80  70.00 -37.13   59
 31  \w     65.00  97.00   1.00    1.00    --   95.80  77.00-150.00   32
 32  \w     72.00  97.00   1.00    1.00    --   95.80  59.00  12.73   25
 33  \w    151.00 176.00   1.00    1.00    --   95.80  59.00  12.73   25
 34  \w     69.00 129.00   1.00    1.00    --   95.80  65.00 -52.63   60
 35  \w    157.00 183.00   1.00    1.00    --   95.80  80.00  74.59   26
 36  \w     64.00  90.00   1.00    1.00    --   95.80  80.00  74.59   26
 37  \w     10.00 117.00   1.00    1.00    --   95.80 -82.00-180.00  107
 38  \w    139.00 184.00   1.00    1.00    --   95.80  77.00 169.95   45
 39  \w     69.00 159.00   1.00    1.00    --   95.80  65.00  41.84   90
 40  \w    125.00 178.00   1.00    1.00    --   95.80  62.00 109.49   53
 41  \w    104.00 162.00   1.00    1.00    --   95.80  61.00 -60.00   58
 42  \w     70.00 118.00   1.00    1.00    --   95.80  62.00 109.49   48
 43  \w     65.00  92.00   1.00    1.00    --   95.80  77.00 120.00   27
 44  \w     65.00  92.00   1.00    1.00    --   95.80  77.00   0.00   27
 45  \w     65.00  94.00   1.00    1.00    --   95.80  77.00-120.00   29
 46  \w     66.00  91.00   1.00    1.00    --   95.80  77.00 -60.00   25
 47  \w     73.00 103.00   1.00    1.00    --   95.80  61.00 -60.00   30
 48  \w     75.00 137.00   1.00    1.00    --   95.80  45.00-180.00   62
 49  \w     75.00 148.00   1.00    1.00    --   95.80  45.00   0.00   73
 50  \w     63.00  90.00   1.00    1.00    --   95.80  82.00-180.00   27
 51  \w     63.00  89.00   1.00    1.00    --   95.80  82.00 -60.00   26
 52  \w     50.00 128.00   1.00    1.00    --   95.80 -82.00  90.00   78
 53  \w    121.00 182.00   1.00    1.00    --   95.80  45.00  90.00   61
 54  \w     65.00  91.00   1.00    1.00    --   95.80  77.00  60.00   26
 55  \w    122.00 148.00   1.00    1.00    --   95.80  77.00 -90.00   26
 56  \w     72.00 121.00   1.00    1.00    --   95.80  61.00  90.00   49
 57  \w     66.00  93.00   1.00    1.00    --   95.80  82.00   0.00   27
 58  \w     77.00 106.00   1.00    1.00    --   95.80  30.00-180.00   29
 59  \w     76.00 101.00   1.00    1.00    --   95.80  45.00 -60.00   25
 60  \w     73.00 100.00   1.00    1.00    --   95.80  61.00   0.00   27
 61  \w     92.00 127.00   1.00    1.00    --   95.80 -82.00 -60.00   35
 62  \w     65.00  91.00   1.00    1.00    --   95.80  77.00 -90.00   26
 63  \w     65.00  91.00   1.00    1.00    --   95.80  77.00  30.00   26
 64  \w     65.00  92.00   1.00    1.00    --   95.80  77.00  90.00   27
 65  \w     65.00 185.00   1.00    1.00    --   95.80  77.00-129.38  120
 66  \w     69.00 184.00   1.00    1.00    --   95.80  66.00 123.36  115
 67  \w    148.00 173.00   1.00    1.00    --   95.80  82.00 120.00   25
 68  \w     76.00 102.00   1.00    1.00    --   95.80  45.00  90.00   26
 69  \w     66.00 116.00   1.00    1.00    --   95.80  77.00 169.95   50
 70  \w      7.00 125.00   1.00    1.00    --   95.80 -82.00  30.00  118
 71  \w     71.00  98.00   1.00    1.00    --   95.80  61.00 -90.00   27
;
_diffrn_measurement_device 'four-circle diffractometer'
_diffrn_measurement_device_type 'XtaLAB AFC12 (RINC): Kappa dual home/near'
_diffrn_measurement_method '\w scans'
_diffrn_orient_matrix_type 'CrysAlisPro convention (1999,Acta A55,543-557)'
_diffrn_orient_matrix_UB_11 0.0313657000
_diffrn_orient_matrix_UB_12 -0.0480240000
_diffrn_orient_matrix_UB_13 -0.1076455000
_diffrn_orient_matrix_UB_21 -0.1530653000
_diffrn_orient_matrix_UB_22 0.0358162000
_diffrn_orient_matrix_UB_23 -0.0584194000
_diffrn_orient_matrix_UB_31 0.1083419000
_diffrn_orient_matrix_UB_32 0.0646258000
_diffrn_orient_matrix_UB_33 -0.0479086000
_diffrn_radiation_monochromator graphite
_diffrn_radiation_probe x-ray
_diffrn_radiation_type CuK\a
_diffrn_radiation_wavelength 1.54184
_diffrn_reflns_av_R_equivalents 0.0539
_diffrn_reflns_av_unetI/netI 0.0283
_diffrn_reflns_Laue_measured_fraction_full 0.980
_diffrn_reflns_Laue_measured_fraction_max 0.975
_diffrn_reflns_limit_h_max 9
_diffrn_reflns_limit_h_min -10
_diffrn_reflns_limit_k_max 21
_diffrn_reflns_limit_k_min -21
_diffrn_reflns_limit_l_max 14
_diffrn_reflns_limit_l_min -14
_diffrn_reflns_number 39997
_diffrn_reflns_point_group_measured_fraction_full 0.982
_diffrn_reflns_point_group_measured_fraction_max 0.968
_diffrn_reflns_theta_full 67.684
_diffrn_reflns_theta_max 74.560
_diffrn_reflns_theta_min 4.545
_diffrn_source 'fine-focus sealed X-ray tube'
_diffrn_source_type 'Enhance (Cu) X-ray Source'
_exptl_absorpt_coefficient_mu 0.709
_exptl_absorpt_correction_T_max 1.00000
_exptl_absorpt_correction_T_min 0.40544
_exptl_absorpt_correction_type multi-scan
_exptl_absorpt_process_details
;
CrysAlisPro 1.171.39.32a (Rigaku Oxford Diffraction, 2017)
Empirical absorption correction using spherical harmonics,
 implemented in SCALE3 ABSPACK scaling algorithm.
;
_exptl_crystal_colour 'clear light colourless'
_exptl_crystal_colour_lustre clear
_exptl_crystal_colour_modifier light
_exptl_crystal_colour_primary colourless
_exptl_crystal_density_diffrn 1.266
_exptl_crystal_description block
_exptl_crystal_F_000 680
_exptl_crystal_size_max 0.46
_exptl_crystal_size_mid 0.36
_exptl_crystal_size_min 0.32
_refine_diff_density_max 0.929
_refine_diff_density_min -0.503
_refine_diff_density_rms 0.050
_refine_ls_abs_structure_details
;
 Flack x determined using 2907 quotients [(I+)-(I-)]/[(I+)+(I-)]
 (Parsons, Flack and Wagner, Acta Cryst. B69 (2013) 249-259).
;
_refine_ls_abs_structure_Flack 0.05(6)
_refine_ls_extinction_method none
_refine_ls_goodness_of_fit_ref 1.052
_refine_ls_hydrogen_treatment constr
_refine_ls_matrix_type full
_refine_ls_number_parameters 421
_refine_ls_number_reflns 6567
_refine_ls_number_restraints 9
_refine_ls_restrained_S_all 1.104
_refine_ls_R_factor_all 0.0440
_refine_ls_R_factor_gt 0.0432
_refine_ls_shift/su_max 0.000
_refine_ls_shift/su_mean 0.000
_refine_ls_structure_factor_coef Fsqd
_refine_ls_weighting_details 'w=1/[\s^2^(Fo^2^)+(0.0800P)^2^+0.2564P] where P=(Fo^2^+2Fc^2^)/3'
_refine_ls_weighting_scheme calc
_refine_ls_wR_factor_gt 0.1165
_refine_ls_wR_factor_ref 0.1174
_reflns_Friedel_coverage 0.920
_reflns_Friedel_fraction_full 0.984
_reflns_Friedel_fraction_max 0.960
_reflns_number_gt 6366
_reflns_number_total 6567
_reflns_threshold_expression 'I > 2\s(I)'
_cod_data_source_file d1sc00883h2.cif
_cod_data_source_block exp_677
_cod_depositor_comments
;
Adding full bibliography for 1562171--1562180.cif.

2022-05-30
Z value and formula fixed to values more according to usual
chemical conventions.                 miguel
;
_cod_original_formula_sum 'C38 H48 O8'
_cod_original_formula_weight 632.76
_cod_original_formula_moiety '2(C19 H24 O4)'
_cod_original_formula_units_Z 2
_cod_database_code 1562174
_shelx_shelxl_version_number 2016/6
_shelx_space_group_comment
;
The symmetry employed for this shelxl refinement is uniquely defined
by the following loop, which should always be used as a source of
symmetry information in preference to the above space-group names.
They are only intended as comments.
;
_shelx_estimated_absorpt_t_max 0.805
_shelx_estimated_absorpt_t_min 0.736
_reflns_odcompleteness_completeness 99.97
_reflns_odcompleteness_iscentric 1
_reflns_odcompleteness_theta 66.97
_olex2_refinement_description
;
1. Fixed Uiso
 At 1.2 times of:
  All C(H) groups, All C(H,H) groups
 At 1.5 times of:
  All C(H,H,H) groups, All O(H) groups
2. Restrained distances
 C19-C18
 1.32 with sigma of 0.01
3. Rigid bond restraints
 C19, C18
 with sigma for 1-2 distances of 0.005 and sigma for 1-3 distances of 0.005
 C18, C19
 with sigma for 1-2 distances of 0.001 and sigma for 1-3 distances of 0.001
4. Uiso/Uaniso restraints and constraints
C19 \\sim C18: within 1.7A with sigma of 0.01 and sigma for terminal atoms of
0.08
C18 \\sim C19: within 2A with sigma of 0.001 and sigma for terminal atoms of
0.002
5.a Ternary CH refined with riding coordinates:
 C7(H7), C13(H13), C25(H25), C31(H31)
5.b Secondary CH2 refined with riding coordinates:
 C6(H6A,H6B), C8(H8A,H8B), C9(H9A,H9B), C10(H10A,H10B), C17(H17A,H17B),
 C28(H28A,H28B), C29(H29A,H29B), C30(H30A,H30B), C32(H32A,H32B), C38(H38A,H38B)
5.c Aromatic/amide H refined with riding coordinates:
 C2(H2), C3(H3A), C18(H18), C21(H21), C22(H22), C37(H37)
5.d X=CH2 refined with riding coordinates:
 C19(H19A,H19B), C36(H36A,H36B)
5.e Idealised Me refined as rotating group:
 C15(H15A,H15B,H15C), C16(H16A,H16B,H16C), C34(H34A,H34B,H34C), C35(H35A,H35B,
 H35C)
5.f Idealised tetrahedral OH refined as rotating group:
 O3(H3), O7(H7A)
;
_olex2_submission_special_instructions 'No special instructions were received'
_oxdiff_exptl_absorpt_empirical_details
;
Empirical correction (ABSPACK) includes:
- Absorption correction using spherical harmonics
- Frame scaling
;
_oxdiff_exptl_absorpt_empirical_full_max 2.122
_oxdiff_exptl_absorpt_empirical_full_min 0.566

loop_
_space_group_symop_operation_xyz
'x, y, z'
'-x, y+1/2, -z'

loop_
_atom_site_label
_atom_site_type_symbol
_atom_site_fract_x
_atom_site_fract_y
_atom_site_fract_z
_atom_site_U_iso_or_equiv
_atom_site_adp_type
_atom_site_occupancy
_atom_site_site_symmetry_order
_atom_site_calc_flag
_atom_site_refinement_flags_posn
_atom_site_refinement_flags_adp
_atom_site_refinement_flags_occupancy
_atom_site_disorder_assembly
_atom_site_disorder_group
O1 O 0.8428(2) 0.65881(11) 0.87123(15) 0.0284(4) Uani 1 1 d . . . . .
O2 O 0.6558(3) 0.41947(11) 0.59150(16) 0.0338(4) Uani 1 1 d . . . . .
O3 O 1.0068(3) 0.44495(11) 0.53311(16) 0.0324(4) Uani 1 1 d . . . . .
H3 H 0.977508 0.411860 0.487498 0.049 Uiso 1 1 calc GR . . . .
O4 O 1.0482(3) 0.53911(15) 0.28183(17) 0.0411(5) Uani 1 1 d . . . . .
C1 C 0.6938(3) 0.47715(15) 0.6665(2) 0.0265(5) Uani 1 1 d . . . . .
C2 C 0.6142(3) 0.48901(15) 0.7689(2) 0.0287(5) Uani 1 1 d . . . . .
H2 H 0.529668 0.456457 0.790746 0.034 Uiso 1 1 calc R . . . .
C3 C 0.6613(3) 0.54978(15) 0.8388(2) 0.0260(5) Uani 1 1 d . . . . .
H3A H 0.607547 0.558113 0.907295 0.031 Uiso 1 1 calc R . . . .
C4 C 0.7882(3) 0.59794(14) 0.8066(2) 0.0245(5) Uani 1 1 d . . . . .
C5 C 0.8692(3) 0.58720(14) 0.7030(2) 0.0239(5) Uani 1 1 d . . . . .
C6 C 1.0022(3) 0.64297(15) 0.6698(2) 0.0271(5) Uani 1 1 d . . . . .
H6A H 1.074628 0.650940 0.735505 0.033 Uiso 1 1 calc R . . . .
H6B H 0.950475 0.691640 0.651907 0.033 Uiso 1 1 calc R . . . .
C7 C 1.1080(3) 0.61913(16) 0.5681(2) 0.0278(5) Uani 1 1 d . . . . .
H7 H 1.149034 0.666744 0.534755 0.033 Uiso 1 1 calc R . . . .
C8 C 1.2606(4) 0.57274(18) 0.6018(2) 0.0322(6) Uani 1 1 d . . . . .
H8A H 1.320534 0.598317 0.663206 0.039 Uiso 1 1 calc R . . . .
H8B H 1.228044 0.522525 0.628527 0.039 Uiso 1 1 calc R . . . .
C9 C 1.3704(4) 0.5649(2) 0.4980(2) 0.0383(7) Uani 1 1 d . . . . .
H9A H 1.470673 0.537829 0.519588 0.046 Uiso 1 1 calc R . . . .
H9B H 1.401046 0.615267 0.470992 0.046 Uiso 1 1 calc R . . . .
C10 C 1.2813(4) 0.5214(2) 0.4022(2) 0.0371(6) Uani 1 1 d . . . . .
H10A H 1.344558 0.526483 0.332996 0.045 Uiso 1 1 calc R . . . .
H10B H 1.279099 0.467540 0.422020 0.045 Uiso 1 1 calc R . . . .
C11 C 1.1073(4) 0.54735(18) 0.3774(2) 0.0323(6) Uani 1 1 d . . . . .
C12 C 1.0011(3) 0.58039(16) 0.4735(2) 0.0272(5) Uani 1 1 d . . . . .
C13 C 0.9031(3) 0.51106(15) 0.5197(2) 0.0275(5) Uani 1 1 d . . . . .
H13 H 0.816451 0.498548 0.463397 0.033 Uiso 1 1 calc R . . . .
C14 C 0.8211(3) 0.52684(14) 0.6320(2) 0.0251(5) Uani 1 1 d . . . . .
C15 C 0.7570(4) 0.67230(16) 0.9751(2) 0.0327(6) Uani 1 1 d . . . . .
H15A H 0.641897 0.679886 0.958329 0.049 Uiso 1 1 calc GR . . . .
H15B H 0.801211 0.717066 1.011899 0.049 Uiso 1 1 calc GR . . . .
H15C H 0.770487 0.628988 1.024779 0.049 Uiso 1 1 calc GR . . . .
C16 C 0.5273(5) 0.3687(2) 0.6236(3) 0.0489(9) Uani 1 1 d . . . . .
H16A H 0.520939 0.327065 0.570222 0.073 Uiso 1 1 calc GR . . . .
H16B H 0.424222 0.395703 0.623329 0.073 Uiso 1 1 calc GR . . . .
H16C H 0.550209 0.349091 0.698740 0.073 Uiso 1 1 calc GR . . . .
C17 C 0.8741(4) 0.63751(17) 0.4223(3) 0.0348(6) Uani 1 1 d . . . . .
H17A H 0.809091 0.611557 0.363805 0.042 Uiso 1 1 calc R . . . .
H17B H 0.799586 0.653229 0.481907 0.042 Uiso 1 1 calc R . . . .
C18 C 0.9491(6) 0.7063(2) 0.3719(4) 0.0668(10) Uani 1 1 d D U . . .
H18 H 1.023684 0.697789 0.313815 0.080 Uiso 1 1 calc R . . . .
C19 C 0.9249(9) 0.7741(3) 0.3976(5) 0.0867(12) Uani 1 1 d D U . . .
H19A H 0.851595 0.786259 0.455057 0.104 Uiso 1 1 calc R . . . .
H19B H 0.980036 0.812774 0.359289 0.104 Uiso 1 1 calc R . . . .
O5 O 0.2039(2) 0.42497(12) -0.07106(17) 0.0326(4) Uani 1 1 d . . . . .
O6 O 0.5703(3) 0.61470(10) 0.21052(17) 0.0310(4) Uani 1 1 d . . . . .
O7 O 0.8088(2) 0.49636(10) 0.12331(15) 0.0273(4) Uani 1 1 d . . . . .
H7A H 0.879551 0.513676 0.167010 0.041 Uiso 1 1 calc GR . . . .
O8 O 0.9026(2) 0.35796(11) 0.33703(17) 0.0324(4) Uani 1 1 d . . . . .
C20 C 0.2865(3) 0.47704(16) -0.0038(2) 0.0273(5) Uani 1 1 d . . . . .
C21 C 0.2463(3) 0.55329(17) 0.0055(2) 0.0320(6) Uani 1 1 d . . . . .
H21 H 0.157342 0.572918 -0.036202 0.038 Uiso 1 1 calc R . . . .
C22 C 0.3380(4) 0.60096(16) 0.0770(2) 0.0317(6) Uani 1 1 d . . . . .
H22 H 0.308850 0.652133 0.084439 0.038 Uiso 1 1 calc R . . . .
C23 C 0.4733(3) 0.57229(15) 0.1372(2) 0.0263(5) Uani 1 1 d . . . . .
C24 C 0.5167(3) 0.49457(15) 0.1273(2) 0.0238(5) Uani 1 1 d . . . . .
C25 C 0.6735(3) 0.46771(14) 0.1879(2) 0.0242(5) Uani 1 1 d . . . . .
H25 H 0.678203 0.491375 0.263708 0.029 Uiso 1 1 calc R . . . .
C26 C 0.6802(3) 0.37922(14) 0.2035(2) 0.0230(5) Uani 1 1 d . . . . .
C27 C 0.8589(3) 0.35870(14) 0.2371(2) 0.0253(5) Uani 1 1 d . . . . .
C28 C 0.9826(3) 0.34293(16) 0.1451(2) 0.0288(5) Uani 1 1 d . . . . .
H28A H 1.068359 0.310138 0.176710 0.035 Uiso 1 1 calc R . . . .
H28B H 1.033895 0.390901 0.124033 0.035 Uiso 1 1 calc R . . . .
C29 C 0.9125(3) 0.30528(16) 0.0368(2) 0.0305(6) Uani 1 1 d . . . . .
H29A H 0.991972 0.309734 -0.023861 0.037 Uiso 1 1 calc R . . . .
H29B H 0.894528 0.251295 0.051113 0.037 Uiso 1 1 calc R . . . .
C30 C 0.7506(3) 0.34195(15) -0.0016(2) 0.0264(5) Uani 1 1 d . . . . .
H30A H 0.708561 0.316268 -0.069492 0.032 Uiso 1 1 calc R . . . .
H30B H 0.769012 0.395259 -0.020418 0.032 Uiso 1 1 calc R . . . .
C31 C 0.6247(3) 0.33619(14) 0.0933(2) 0.0227(5) Uani 1 1 d . . . . .
H31 H 0.616562 0.281944 0.113437 0.027 Uiso 1 1 calc R . . . .
C32 C 0.4529(3) 0.36146(15) 0.0542(2) 0.0254(5) Uani 1 1 d . . . . .
H32A H 0.434771 0.344274 -0.023727 0.031 Uiso 1 1 calc R . . . .
H32B H 0.372401 0.335933 0.101360 0.031 Uiso 1 1 calc R . . . .
C33 C 0.4211(3) 0.44632(15) 0.0589(2) 0.0248(5) Uani 1 1 d . . . . .
C34 C 0.0748(4) 0.4552(2) -0.1420(3) 0.0421(7) Uani 1 1 d . . . . .
H34A H 0.118825 0.493811 -0.191163 0.063 Uiso 1 1 calc GR . . . .
H34B H -0.008734 0.477287 -0.095041 0.063 Uiso 1 1 calc GR . . . .
H34C H 0.027422 0.414860 -0.187415 0.063 Uiso 1 1 calc GR . . . .
C35 C 0.5203(4) 0.69092(16) 0.2339(3) 0.0363(6) Uani 1 1 d . . . . .
H35A H 0.517405 0.719837 0.164189 0.055 Uiso 1 1 calc GR . . . .
H35B H 0.597276 0.713974 0.286707 0.055 Uiso 1 1 calc GR . . . .
H35C H 0.412474 0.690454 0.266556 0.055 Uiso 1 1 calc GR . . . .
C36 C 0.4182(4) 0.23648(19) 0.3355(3) 0.0387(7) Uani 1 1 d . . . . .
H36A H 0.317486 0.260008 0.319899 0.046 Uiso 1 1 calc R . . . .
H36B H 0.421903 0.184705 0.353581 0.046 Uiso 1 1 calc R . . . .
C37 C 0.5553(3) 0.27638(16) 0.3321(2) 0.0292(5) Uani 1 1 d . . . . .
H37 H 0.653651 0.250871 0.348284 0.035 Uiso 1 1 calc R . . . .
C38 C 0.5654(3) 0.35996(14) 0.3042(2) 0.0259(5) Uani 1 1 d . . . . .
H38A H 0.604410 0.387238 0.371568 0.031 Uiso 1 1 calc R . . . .
H38B H 0.455370 0.378470 0.285865 0.031 Uiso 1 1 calc R . . . .

loop_
_atom_site_aniso_label
_atom_site_aniso_U_11
_atom_site_aniso_U_22
_atom_site_aniso_U_33
_atom_site_aniso_U_23
_atom_site_aniso_U_13
_atom_site_aniso_U_12
O1 0.0335(9) 0.0256(9) 0.0262(9) -0.0037(7) 0.0066(7) -0.0056(7)
O2 0.0479(11) 0.0267(9) 0.0269(9) -0.0029(8) 0.0042(8) -0.0106(8)
O3 0.0410(11) 0.0269(10) 0.0293(10) -0.0028(8) 0.0025(8) 0.0036(8)
O4 0.0440(12) 0.0575(14) 0.0218(9) -0.0029(9) 0.0019(8) -0.0085(10)
C1 0.0337(13) 0.0240(12) 0.0217(11) 0.0017(10) -0.0011(9) -0.0022(10)
C2 0.0342(13) 0.0263(13) 0.0256(12) 0.0026(10) 0.0007(10) -0.0047(11)
C3 0.0304(12) 0.0264(12) 0.0214(11) 0.0020(9) 0.0040(9) -0.0014(10)
C4 0.0282(12) 0.0215(11) 0.0238(11) 0.0001(9) 0.0001(9) 0.0015(9)
C5 0.0250(11) 0.0224(11) 0.0242(11) 0.0025(9) -0.0009(9) -0.0004(9)
C6 0.0289(12) 0.0258(12) 0.0267(12) -0.0007(9) 0.0024(10) -0.0028(10)
C7 0.0283(12) 0.0303(13) 0.0250(12) 0.0025(10) 0.0030(10) -0.0010(10)
C8 0.0300(13) 0.0391(15) 0.0274(13) -0.0003(11) -0.0008(10) 0.0003(11)
C9 0.0307(14) 0.0539(19) 0.0305(14) 0.0023(13) 0.0034(11) 0.0053(13)
C10 0.0388(15) 0.0454(17) 0.0274(13) -0.0013(12) 0.0074(11) 0.0071(13)
C11 0.0366(14) 0.0378(14) 0.0226(12) 0.0025(11) 0.0034(10) -0.0032(12)
C12 0.0306(13) 0.0294(13) 0.0218(12) 0.0039(10) 0.0009(10) 0.0015(10)
C13 0.0303(12) 0.0291(13) 0.0230(12) 0.0022(10) -0.0005(9) 0.0006(10)
C14 0.0296(12) 0.0226(11) 0.0229(11) 0.0021(9) -0.0017(9) 0.0015(9)
C15 0.0405(15) 0.0272(13) 0.0306(13) -0.0066(10) 0.0087(11) -0.0066(11)
C16 0.075(2) 0.0389(17) 0.0333(16) -0.0028(13) 0.0106(15) -0.0290(17)
C17 0.0382(15) 0.0360(15) 0.0300(13) 0.0066(11) -0.0033(11) 0.0023(12)
C18 0.070(2) 0.0523(17) 0.078(2) 0.0407(18) -0.0052(19) -0.0002(18)
C19 0.110(3) 0.0614(18) 0.088(3) 0.017(2) -0.009(2) -0.006(2)
O5 0.0292(9) 0.0369(10) 0.0314(10) 0.0048(8) -0.0090(7) -0.0003(8)
O6 0.0409(10) 0.0187(9) 0.0332(10) -0.0020(7) -0.0007(8) 0.0063(7)
O7 0.0286(9) 0.0227(9) 0.0305(9) 0.0031(7) -0.0003(7) -0.0023(7)
O8 0.0369(10) 0.0316(10) 0.0285(10) -0.0013(7) -0.0085(8) 0.0034(8)
C20 0.0254(12) 0.0334(13) 0.0233(11) 0.0067(10) 0.0017(9) 0.0001(10)
C21 0.0277(13) 0.0377(15) 0.0307(13) 0.0110(11) 0.0012(10) 0.0077(11)
C22 0.0355(14) 0.0268(13) 0.0329(14) 0.0062(10) 0.0048(11) 0.0097(11)
C23 0.0306(13) 0.0239(12) 0.0246(12) 0.0035(9) 0.0049(9) 0.0037(10)
C24 0.0274(11) 0.0238(12) 0.0202(11) 0.0040(9) 0.0040(9) 0.0032(10)
C25 0.0294(12) 0.0217(12) 0.0213(11) -0.0010(9) -0.0008(9) 0.0028(9)
C26 0.0255(12) 0.0214(12) 0.0220(11) 0.0010(9) -0.0001(9) 0.0024(9)
C27 0.0293(12) 0.0166(11) 0.0299(13) 0.0013(9) -0.0044(10) -0.0006(9)
C28 0.0244(11) 0.0290(13) 0.0331(13) 0.0030(11) -0.0011(10) 0.0029(10)
C29 0.0298(13) 0.0296(14) 0.0323(13) -0.0007(11) 0.0044(10) 0.0055(11)
C30 0.0315(13) 0.0235(12) 0.0243(12) -0.0004(9) 0.0003(9) 0.0036(10)
C31 0.0266(11) 0.0182(10) 0.0232(11) 0.0004(9) 0.0000(9) 0.0016(9)
C32 0.0271(12) 0.0252(12) 0.0239(12) -0.0021(9) -0.0016(9) 0.0013(10)
C33 0.0270(12) 0.0258(12) 0.0216(11) 0.0019(9) 0.0026(9) 0.0036(10)
C34 0.0321(14) 0.0515(18) 0.0422(16) 0.0137(14) -0.0127(12) -0.0029(13)
C35 0.0503(17) 0.0195(12) 0.0392(15) -0.0042(11) 0.0028(13) 0.0089(11)
C36 0.0433(16) 0.0359(15) 0.0369(15) 0.0041(12) -0.0021(12) -0.0091(13)
C37 0.0341(13) 0.0272(13) 0.0264(12) 0.0031(10) 0.0008(10) -0.0004(10)
C38 0.0315(12) 0.0236(12) 0.0226(11) 0.0000(9) 0.0012(9) 0.0012(10)

loop_
_atom_type_symbol
_atom_type_description
_atom_type_scat_dispersion_real
_atom_type_scat_dispersion_imag
_atom_type_scat_source
C C 0.0181 0.0091 'International Tables Vol C Tables 4.2.6.8 and 6.1.1.4'
H H 0.0000 0.0000 'International Tables Vol C Tables 4.2.6.8 and 6.1.1.4'
O O 0.0492 0.0322 'International Tables Vol C Tables 4.2.6.8 and 6.1.1.4'

loop_
_geom_angle_atom_site_label_1
_geom_angle_atom_site_label_2
_geom_angle_atom_site_label_3
_geom_angle
_geom_angle_site_symmetry_1
_geom_angle_site_symmetry_3
_geom_angle_publ_flag
C4 O1 C15 116.0(2) . . ?
C1 O2 C16 116.6(2) . . ?
C13 O3 H3 109.5 . . ?
O2 C1 C2 124.2(2) . . ?
O2 C1 C14 115.3(2) . . ?
C2 C1 C14 120.5(2) . . ?
C1 C2 H2 120.1 . . ?
C1 C2 C3 119.8(2) . . ?
C3 C2 H2 120.1 . . ?
C2 C3 H3A 120.0 . . ?
C4 C3 C2 120.1(2) . . ?
C4 C3 H3A 120.0 . . ?
O1 C4 C3 123.7(2) . . ?
O1 C4 C5 115.4(2) . . ?
C3 C4 C5 121.0(2) . . ?
C4 C5 C6 118.9(2) . . ?
C14 C5 C4 119.1(2) . . ?
C14 C5 C6 122.0(2) . . ?
C5 C6 H6A 108.3 . . ?
C5 C6 H6B 108.3 . . ?
C5 C6 C7 115.7(2) . . ?
H6A C6 H6B 107.4 . . ?
C7 C6 H6A 108.3 . . ?
C7 C6 H6B 108.3 . . ?
C6 C7 H7 106.0 . . ?
C6 C7 C12 111.1(2) . . ?
C8 C7 C6 113.8(2) . . ?
C8 C7 H7 106.0 . . ?
C8 C7 C12 113.2(2) . . ?
C12 C7 H7 106.0 . . ?
C7 C8 H8A 109.9 . . ?
C7 C8 H8B 109.9 . . ?
H8A C8 H8B 108.3 . . ?
C9 C8 C7 108.8(2) . . ?
C9 C8 H8A 109.9 . . ?
C9 C8 H8B 109.9 . . ?
C8 C9 H9A 109.5 . . ?
C8 C9 H9B 109.5 . . ?
C8 C9 C10 110.8(2) . . ?
H9A C9 H9B 108.1 . . ?
C10 C9 H9A 109.5 . . ?
C10 C9 H9B 109.5 . . ?
C9 C10 H10A 108.5 . . ?
C9 C10 H10B 108.5 . . ?
H10A C10 H10B 107.5 . . ?
C11 C10 C9 115.0(3) . . ?
C11 C10 H10A 108.5 . . ?
C11 C10 H10B 108.5 . . ?
O4 C11 C10 119.6(3) . . ?
O4 C11 C12 120.0(3) . . ?
C10 C11 C12 120.3(2) . . ?
C7 C12 C13 112.1(2) . . ?
C11 C12 C7 111.9(2) . . ?
C11 C12 C13 104.9(2) . . ?
C11 C12 C17 109.6(2) . . ?
C17 C12 C7 110.8(2) . . ?
C17 C12 C13 107.3(2) . . ?
O3 C13 C12 111.4(2) . . ?
O3 C13 H13 107.8 . . ?
O3 C13 C14 108.5(2) . . ?
C12 C13 H13 107.8 . . ?
C14 C13 C12 113.3(2) . . ?
C14 C13 H13 107.8 . . ?
C1 C14 C13 118.1(2) . . ?
C5 C14 C1 119.6(2) . . ?
C5 C14 C13 122.3(2) . . ?
O1 C15 H15A 109.5 . . ?
O1 C15 H15B 109.5 . . ?
O1 C15 H15C 109.5 . . ?
H15A C15 H15B 109.5 . . ?
H15A C15 H15C 109.5 . . ?
H15B C15 H15C 109.5 . . ?
O2 C16 H16A 109.5 . . ?
O2 C16 H16B 109.5 . . ?
O2 C16 H16C 109.5 . . ?
H16A C16 H16B 109.5 . . ?
H16A C16 H16C 109.5 . . ?
H16B C16 H16C 109.5 . . ?
C12 C17 H17A 108.8 . . ?
C12 C17 H17B 108.8 . . ?
H17A C17 H17B 107.7 . . ?
C18 C17 C12 113.9(3) . . ?
C18 C17 H17A 108.8 . . ?
C18 C17 H17B 108.8 . . ?
C17 C18 H18 116.0 . . ?
C19 C18 C17 128.0(5) . . ?
C19 C18 H18 116.0 . . ?
C18 C19 H19A 120.0 . . ?
C18 C19 H19B 120.0 . . ?
H19A C19 H19B 120.0 . . ?
C20 O5 C34 115.8(2) . . ?
C23 O6 C35 117.7(2) . . ?
C25 O7 H7A 109.5 . . ?
O5 C20 C21 125.0(2) . . ?
O5 C20 C33 114.4(2) . . ?
C21 C20 C33 120.6(3) . . ?
C20 C21 H21 119.9 . . ?
C20 C21 C22 120.2(2) . . ?
C22 C21 H21 119.9 . . ?
C21 C22 H22 120.0 . . ?
C23 C22 C21 120.0(3) . . ?
C23 C22 H22 120.0 . . ?
O6 C23 C22 124.3(2) . . ?
O6 C23 C24 115.6(2) . . ?
C22 C23 C24 120.2(2) . . ?
C23 C24 C25 117.9(2) . . ?
C33 C24 C23 119.7(2) . . ?
C33 C24 C25 122.4(2) . . ?
O7 C25 C24 106.72(19) . . ?
O7 C25 H25 108.2 . . ?
O7 C25 C26 112.6(2) . . ?
C24 C25 H25 108.2 . . ?
C24 C25 C26 112.9(2) . . ?
C26 C25 H25 108.2 . . ?
C27 C26 C25 107.0(2) . . ?
C27 C26 C31 111.0(2) . . ?
C27 C26 C38 109.2(2) . . ?
C31 C26 C25 111.95(19) . . ?
C38 C26 C25 106.55(19) . . ?
C38 C26 C31 110.9(2) . . ?
O8 C27 C26 120.4(2) . . ?
O8 C27 C28 119.9(2) . . ?
C28 C27 C26 119.6(2) . . ?
C27 C28 H28A 108.4 . . ?
C27 C28 H28B 108.4 . . ?
C27 C28 C29 115.3(2) . . ?
H28A C28 H28B 107.5 . . ?
C29 C28 H28A 108.4 . . ?
C29 C28 H28B 108.4 . . ?
C28 C29 H29A 109.3 . . ?
C28 C29 H29B 109.3 . . ?
H29A C29 H29B 107.9 . . ?
C30 C29 C28 111.7(2) . . ?
C30 C29 H29A 109.3 . . ?
C30 C29 H29B 109.3 . . ?
C29 C30 H30A 109.7 . . ?
C29 C30 H30B 109.7 . . ?
C29 C30 C31 110.0(2) . . ?
H30A C30 H30B 108.2 . . ?
C31 C30 H30A 109.7 . . ?
C31 C30 H30B 109.7 . . ?
C26 C31 H31 106.7 . . ?
C30 C31 C26 112.7(2) . . ?
C30 C31 H31 106.7 . . ?
C30 C31 C32 112.4(2) . . ?
C32 C31 C26 111.1(2) . . ?
C32 C31 H31 106.7 . . ?
C31 C32 H32A 108.4 . . ?
C31 C32 H32B 108.4 . . ?
H32A C32 H32B 107.5 . . ?
C33 C32 C31 115.5(2) . . ?
C33 C32 H32A 108.4 . . ?
C33 C32 H32B 108.4 . . ?
C20 C33 C32 119.1(2) . . ?
C24 C33 C20 119.2(2) . . ?
C24 C33 C32 121.6(2) . . ?
O5 C34 H34A 109.5 . . ?
O5 C34 H34B 109.5 . . ?
O5 C34 H34C 109.5 . . ?
H34A C34 H34B 109.5 . . ?
H34A C34 H34C 109.5 . . ?
H34B C34 H34C 109.5 . . ?
O6 C35 H35A 109.5 . . ?
O6 C35 H35B 109.5 . . ?
O6 C35 H35C 109.5 . . ?
H35A C35 H35B 109.5 . . ?
H35A C35 H35C 109.5 . . ?
H35B C35 H35C 109.5 . . ?
H36A C36 H36B 120.0 . . ?
C37 C36 H36A 120.0 . . ?
C37 C36 H36B 120.0 . . ?
C36 C37 H37 117.5 . . ?
C36 C37 C38 125.0(3) . . ?
C38 C37 H37 117.5 . . ?
C26 C38 H38A 108.7 . . ?
C26 C38 H38B 108.7 . . ?
C37 C38 C26 114.4(2) . . ?
C37 C38 H38A 108.7 . . ?
C37 C38 H38B 108.7 . . ?
H38A C38 H38B 107.6 . . ?

loop_
_geom_bond_atom_site_label_1
_geom_bond_atom_site_label_2
_geom_bond_distance
_geom_bond_site_symmetry_2
_geom_bond_publ_flag
O1 C4 1.375(3) . ?
O1 C15 1.430(3) . ?
O2 C1 1.369(3) . ?
O2 C16 1.423(4) . ?
O3 H3 0.8200 . ?
O3 C13 1.437(3) . ?
O4 C11 1.219(4) . ?
C1 C2 1.387(4) . ?
C1 C14 1.413(4) . ?
C2 H2 0.9300 . ?
C2 C3 1.391(4) . ?
C3 H3A 0.9300 . ?
C3 C4 1.386(4) . ?
C4 C5 1.402(3) . ?
C5 C6 1.509(4) . ?
C5 C14 1.395(4) . ?
C6 H6A 0.9700 . ?
C6 H6B 0.9700 . ?
C6 C7 1.537(4) . ?
C7 H7 0.9800 . ?
C7 C8 1.526(4) . ?
C7 C12 1.551(4) . ?
C8 H8A 0.9700 . ?
C8 H8B 0.9700 . ?
C8 C9 1.525(4) . ?
C9 H9A 0.9700 . ?
C9 H9B 0.9700 . ?
C9 C10 1.527(4) . ?
C10 H10A 0.9700 . ?
C10 H10B 0.9700 . ?
C10 C11 1.506(4) . ?
C11 C12 1.540(4) . ?
C12 C13 1.551(4) . ?
C12 C17 1.549(4) . ?
C13 H13 0.9800 . ?
C13 C14 1.509(4) . ?
C15 H15A 0.9600 . ?
C15 H15B 0.9600 . ?
C15 H15C 0.9600 . ?
C16 H16A 0.9600 . ?
C16 H16B 0.9600 . ?
C16 H16C 0.9600 . ?
C17 H17A 0.9700 . ?
C17 H17B 0.9700 . ?
C17 C18 1.476(5) . ?
C18 H18 0.9300 . ?
C18 C19 1.238(7) . ?
C19 H19A 0.9300 . ?
C19 H19B 0.9300 . ?
O5 C20 1.371(3) . ?
O5 C34 1.427(3) . ?
O6 C23 1.372(3) . ?
O6 C35 1.421(3) . ?
O7 H7A 0.8200 . ?
O7 C25 1.433(3) . ?
O8 C27 1.218(3) . ?
C20 C21 1.377(4) . ?
C20 C33 1.411(4) . ?
C21 H21 0.9300 . ?
C21 C22 1.388(4) . ?
C22 H22 0.9300 . ?
C22 C23 1.388(4) . ?
C23 C24 1.409(4) . ?
C24 C25 1.520(3) . ?
C24 C33 1.390(4) . ?
C25 H25 0.9800 . ?
C25 C26 1.559(3) . ?
C26 C27 1.537(3) . ?
C26 C31 1.554(3) . ?
C26 C38 1.551(3) . ?
C27 C28 1.509(4) . ?
C28 H28A 0.9700 . ?
C28 H28B 0.9700 . ?
C28 C29 1.530(4) . ?
C29 H29A 0.9700 . ?
C29 H29B 0.9700 . ?
C29 C30 1.522(4) . ?
C30 H30A 0.9700 . ?
C30 H30B 0.9700 . ?
C30 C31 1.524(3) . ?
C31 H31 0.9800 . ?
C31 C32 1.524(3) . ?
C32 H32A 0.9700 . ?
C32 H32B 0.9700 . ?
C32 C33 1.507(4) . ?
C34 H34A 0.9600 . ?
C34 H34B 0.9600 . ?
C34 H34C 0.9600 . ?
C35 H35A 0.9600 . ?
C35 H35B 0.9600 . ?
C35 H35C 0.9600 . ?
C36 H36A 0.9300 . ?
C36 H36B 0.9300 . ?
C36 C37 1.313(4) . ?
C37 H37 0.9300 . ?
C37 C38 1.500(4) . ?
C38 H38A 0.9700 . ?
C38 H38B 0.9700 . ?
